data_7021772
loop_
_publ_author_name
'Cao, Deng-Ke'
'Gu, Yan-Wei'
'Feng, Jia-Qi'
'Cai, Zhong-Sheng'
'Ward, Michael D.'

_publ_section_title
;
 Mononuclear lanthanide complexes incorporating an anthracene group:
 structural modification, slow magnetic relaxation and multicomponent
 fluorescence emissions in Dy compounds.
;
_journal_issue 32
_journal_name_full 'Dalton transactions (Cambridge, England : 2003)'
_journal_page_first 11436
_journal_page_last 11444
_journal_paper_doi 10.1039/c3dt51176f
_journal_volume 42
_journal_year 2013
_chemical_formula_sum 'C53 H47 F18 Gd O13 P2'
_chemical_formula_weight 1453.10
_chemical_name_systematic
;
?
;
_space_group_IT_number 15
_symmetry_cell_setting monoclinic
_symmetry_space_group_name_Hall '-C 2yc'
_symmetry_space_group_name_H-M 'C 1 2/c 1'
_atom_sites_solution_hydrogens geom
_atom_sites_solution_primary direct
_atom_sites_solution_secondary difmap
_audit_creation_method SHELXL-97
_cell_angle_alpha 90.00
_cell_angle_beta 95.600(3)
_cell_angle_gamma 90.00
_cell_formula_units_Z 4
_cell_length_a 24.322(4)
_cell_length_b 19.736(3)
_cell_length_c 12.824(2)
_cell_measurement_reflns_used 6948
_cell_measurement_temperature 173(2)
_cell_measurement_theta_max 22.38
_cell_measurement_theta_min 2.61
_cell_volume 6126.4(17)
_computing_cell_refinement SMART
_computing_data_collection 'SMART (Bruker, 2000)'
_computing_data_reduction 'SAINT (Bruker, 2000)'
_computing_molecular_graphics SHELXTL
_computing_publication_material SHELXTL
_computing_structure_refinement SHELXTL
_computing_structure_solution 'SHELXTL (Bruker, 2000)'
_diffrn_ambient_temperature 173(2)
_diffrn_measured_fraction_theta_full 0.996
_diffrn_measured_fraction_theta_max 0.996
_diffrn_measurement_device_type 'Bruker Smart Aepex CCD area detector'
_diffrn_measurement_method 'phi and omega scans'
_diffrn_radiation_monochromator graphite
_diffrn_radiation_source 'fine-focus sealed tube'
_diffrn_radiation_type MoK\a
_diffrn_radiation_wavelength 0.71073
_diffrn_reflns_av_R_equivalents 0.0160
_diffrn_reflns_av_sigmaI/netI 0.0677
_diffrn_reflns_limit_h_max 29
_diffrn_reflns_limit_h_min -29
_diffrn_reflns_limit_k_max 24
_diffrn_reflns_limit_k_min -24
_diffrn_reflns_limit_l_max 15
_diffrn_reflns_limit_l_min -12
_diffrn_reflns_number 24257
_diffrn_reflns_theta_full 26.00
_diffrn_reflns_theta_max 26.00
_diffrn_reflns_theta_min 1.33
_exptl_absorpt_coefficient_mu 1.248
_exptl_absorpt_correction_T_max 0.760
_exptl_absorpt_correction_T_min 0.712
_exptl_absorpt_correction_type multi-scan
_exptl_absorpt_process_details 'SADABS; Bruker, 2000'
_exptl_crystal_colour yellow
_exptl_crystal_density_diffrn 1.575
_exptl_crystal_density_method 'not measured'
_exptl_crystal_description blocky
_exptl_crystal_F_000 2900
_exptl_crystal_size_max 0.28
_exptl_crystal_size_mid 0.24
_exptl_crystal_size_min 0.22
_refine_diff_density_max 0.696
_refine_diff_density_min -0.582
_refine_diff_density_rms 0.129
_refine_ls_extinction_method none
_refine_ls_goodness_of_fit_ref 1.023
_refine_ls_hydrogen_treatment constr
_refine_ls_matrix_type full
_refine_ls_number_parameters 401
_refine_ls_number_reflns 5995
_refine_ls_number_restraints 0
_refine_ls_restrained_S_all 1.023
_refine_ls_R_factor_all 0.0580
_refine_ls_R_factor_gt 0.0525
_refine_ls_shift/su_max 0.000
_refine_ls_shift/su_mean 0.000
_refine_ls_structure_factor_coef Fsqd
_refine_ls_weighting_details 'calc w=1/[\s^2^(Fo^2^)+(0.0875P)^2^+0.0000P] where P=(Fo^2^+2Fc^2^)/3'
_refine_ls_weighting_scheme calc
_refine_ls_wR_factor_gt 0.1403
_refine_ls_wR_factor_ref 0.1418
_reflns_number_gt 4685
_reflns_number_total 5995
_reflns_threshold_expression >2sigma(I)
_cod_data_source_file c3dt51176f.txt
_cod_data_source_block 20121107x
_cod_depositor_comments
;
The following automatic conversions were performed:

'_symmetry_cell_setting' value 'Monoclinic' changed to 'monoclinic'
according to /home/saulius/struct/CIF-dictionaries/cif_core.dic
dictionary named 'cif_core.dic' version 2.4.2 from 2011-04-26.

Automatic conversion script
Id: cif_fix_values 1891 2012-01-12 08:04:46Z andrius 
;
_cod_original_cell_volume 6126.4(18)
_cod_original_sg_symbol_Hall '-c 2yc'
_cod_original_sg_symbol_H-M 'C2/c '
_cod_database_code 7021772

loop_
_symmetry_equiv_pos_as_xyz
'x, y, z'
'-x, y, -z+1/2'
'x+1/2, y+1/2, z'
'-x+1/2, y+1/2, -z+1/2'
'-x, -y, -z'
'x, -y, z-1/2'
'-x+1/2, -y+1/2, -z'
'x+1/2, -y+1/2, z-1/2'

loop_
_atom_site_label
_atom_site_type_symbol
_atom_site_fract_x
_atom_site_fract_y
_atom_site_fract_z
_atom_site_U_iso_or_equiv
_atom_site_adp_type
_atom_site_occupancy
_atom_site_symmetry_multiplicity
_atom_site_calc_flag
_atom_site_refinement_flags
Gd1 Gd 0.5000 0.218010(16) 0.7500 0.04691(14) Uani 1 2 d S
P1 P 0.35374(5) 0.25834(7) 0.68528(10) 0.0490(3) Uani 1 1 d .
F1 F 0.43521(13) 0.41772(17) 0.9703(2) 0.0660(8) Uani 1 1 d .
F2 F 0.49925(13) 0.44149(17) 0.8690(2) 0.0637(8) Uani 1 1 d .
F3 F 0.52207(13) 0.42328(19) 1.0237(3) 0.0675(9) Uani 1 1 d .
F4 F 0.54675(14) 0.20782(17) 1.1661(3) 0.0644(8) Uani 1 1 d .
F5 F 0.56378(13) 0.12053(17) 1.0588(2) 0.0613(8) Uani 1 1 d .
F6 F 0.48552(12) 0.13229(16) 1.1142(2) 0.0576(7) Uani 1 1 d .
F7 F 0.37631(12) 0.03468(17) 0.8414(2) 0.0634(8) Uani 1 1 d .
F8 F 0.35801(12) 0.05460(17) 0.6784(3) 0.0622(8) Uani 1 1 d .
F9 F 0.40369(12) -0.03804(17) 0.7362(3) 0.0642(8) Uani 1 1 d .
O1 O 0.31926(15) 0.22007(17) 0.5953(3) 0.0519(8) Uani 1 1 d .
O1W O 0.5000 0.4177(5) 0.2500 0.058(2) Uani 0.50 2 d SP
H1WD H 0.4810 0.4027 0.2973 0.069 Uiso 0.25 1 d PR
H1WC H 0.5101 0.3848 0.2136 0.087 Uiso 0.25 1 d PR
O2 O 0.33177(14) 0.33251(18) 0.6755(3) 0.0517(8) Uani 1 1 d .
O2W O 0.5000 0.0000 0.0000 0.066(3) Uani 0.50 2 d SP
H2WD H 0.5000 0.0401 0.0241 0.079 Uiso 0.25 1 d PR
H2WC H 0.4669 -0.0127 -0.0169 0.099 Uiso 0.25 1 d PR
O3 O 0.41501(13) 0.25448(19) 0.6804(3) 0.0500(8) Uani 1 1 d .
O4 O 0.47523(15) 0.31743(19) 0.8321(3) 0.0559(9) Uani 1 1 d .
O5 O 0.50096(15) 0.1752(2) 0.9120(3) 0.0656(10) Uani 1 1 d .
O6 O 0.43823(14) 0.12904(19) 0.7485(3) 0.0589(9) Uani 1 1 d .
C1 C 0.2300(2) 0.1893(3) 0.7748(4) 0.0501(11) Uani 1 1 d .
C2 C 0.2413(2) 0.1310(3) 0.7185(4) 0.0551(12) Uani 1 1 d .
H2 H 0.2776 0.1200 0.7083 0.066 Uiso 1 1 calc R
C3 C 0.1982(2) 0.0896(3) 0.6779(4) 0.0559(12) Uani 1 1 d .
H3 H 0.2058 0.0512 0.6397 0.067 Uiso 1 1 calc R
C4 C 0.1441(2) 0.1051(3) 0.6938(4) 0.0569(13) Uani 1 1 d .
H4 H 0.1155 0.0769 0.6669 0.068 Uiso 1 1 calc R
C5 C 0.1324(2) 0.1624(3) 0.7495(4) 0.0580(13) Uani 1 1 d .
H5 H 0.0960 0.1722 0.7604 0.070 Uiso 1 1 calc R
C6 C 0.1747(2) 0.2058(3) 0.7898(5) 0.0546(13) Uani 1 1 d .
C7 C 0.1610(2) 0.2618(3) 0.8449(4) 0.0527(12) Uani 1 1 d .
H7 H 0.1242 0.2706 0.8532 0.063 Uiso 1 1 calc R
C8 C 0.2020(2) 0.3056(3) 0.8888(4) 0.0522(12) Uani 1 1 d .
C9 C 0.1871(2) 0.3612(3) 0.9447(4) 0.0536(12) Uani 1 1 d .
H9 H 0.1501 0.3691 0.9537 0.064 Uiso 1 1 calc R
C10 C 0.2284(2) 0.4060(3) 0.9880(4) 0.0570(12) Uani 1 1 d .
H10 H 0.2188 0.4440 1.0250 0.068 Uiso 1 1 calc R
C11 C 0.2828(2) 0.3930(3) 0.9753(4) 0.0571(13) Uani 1 1 d .
H11 H 0.3101 0.4222 1.0049 0.069 Uiso 1 1 calc R
C12 C 0.2977(2) 0.3375(3) 0.9192(4) 0.0556(12) Uani 1 1 d .
H12 H 0.3346 0.3298 0.9103 0.067 Uiso 1 1 calc R
C13 C 0.2573(2) 0.2931(2) 0.8759(4) 0.0482(11) Uani 1 1 d .
C14 C 0.2724(2) 0.2358(3) 0.8195(4) 0.0498(11) Uani 1 1 d .
C15 C 0.3304(2) 0.2209(2) 0.7987(4) 0.0490(11) Uani 1 1 d .
H15A H 0.3343 0.1722 0.7932 0.059 Uiso 1 1 calc R
H15B H 0.3546 0.2356 0.8590 0.059 Uiso 1 1 calc R
C16 C 0.3300(2) 0.2222(3) 0.4830(4) 0.0537(13) Uani 1 1 d .
H16A H 0.3695 0.2251 0.4785 0.064 Uiso 1 1 calc R
H16B H 0.3131 0.2625 0.4507 0.064 Uiso 1 1 calc R
C17 C 0.3077(2) 0.1605(3) 0.4230(4) 0.0582(13) Uani 1 1 d .
H17A H 0.3348 0.1250 0.4309 0.087 Uiso 1 1 d R
H17B H 0.3000 0.1714 0.3500 0.087 Uiso 1 1 d R
H17C H 0.2743 0.1455 0.4502 0.087 Uiso 1 1 d R
C18 C 0.3579(2) 0.3855(3) 0.6167(4) 0.0589(13) Uani 1 1 d .
H18A H 0.3541 0.3733 0.5431 0.071 Uiso 1 1 calc R
H18B H 0.3970 0.3866 0.6399 0.071 Uiso 1 1 calc R
C19 C 0.3336(2) 0.4583(3) 0.6281(4) 0.0630(14) Uani 1 1 d .
H19D H 0.3035 0.4563 0.6711 0.094 Uiso 1 1 calc R
H19E H 0.3206 0.4754 0.5601 0.094 Uiso 1 1 calc R
H19F H 0.3619 0.4876 0.6600 0.094 Uiso 1 1 calc R
C20 C 0.4851(2) 0.4053(3) 0.9495(5) 0.0641(15) Uani 1 1 d .
C21 C 0.4823(2) 0.3300(3) 0.9271(5) 0.0646(15) Uani 1 1 d .
C22 C 0.4978(3) 0.2807(3) 1.0067(6) 0.0681(17) Uani 1 1 d .
H22 H 0.5006 0.2967 1.0752 0.082 Uiso 1 1 calc R
C23 C 0.5096(3) 0.2091(3) 0.9950(5) 0.0680(17) Uani 1 1 d .
C24 C 0.5302(2) 0.1678(3) 1.0878(5) 0.0615(14) Uani 1 1 d .
C25 C 0.3955(2) 0.0267(3) 0.7486(4) 0.0581(13) Uani 1 1 d .
C26 C 0.4480(2) 0.0679(3) 0.7436(4) 0.0588(13) Uani 1 1 d .
C27 C 0.5000 0.0365(4) 0.7500 0.071(2) Uani 1 2 d S
H27 H 0.5000 -0.0106 0.7500 0.085 Uiso 1 2 calc SR

loop_
_atom_site_aniso_label
_atom_site_aniso_U_11
_atom_site_aniso_U_22
_atom_site_aniso_U_33
_atom_site_aniso_U_23
_atom_site_aniso_U_13
_atom_site_aniso_U_12
Gd1 0.0492(2) 0.0372(2) 0.0504(2) 0.000 -0.01544(14) 0.000
P1 0.0496(6) 0.0472(7) 0.0465(7) -0.0056(5) -0.0134(5) -0.0056(5)
F1 0.0669(18) 0.076(2) 0.0568(18) 0.0110(16) 0.0143(15) 0.0110(17)
F2 0.0685(18) 0.0668(19) 0.0584(17) -0.0135(15) 0.0187(15) -0.0170(16)
F3 0.0602(17) 0.077(2) 0.066(2) -0.0113(17) 0.0116(16) 0.0152(16)
F4 0.0644(19) 0.074(2) 0.0568(18) 0.0094(16) 0.0142(16) 0.0127(15)
F5 0.0614(17) 0.070(2) 0.0517(16) -0.0094(15) 0.0011(14) -0.0116(15)
F6 0.0559(15) 0.0598(17) 0.0558(17) -0.0057(14) -0.0016(13) -0.0144(14)
F7 0.0596(16) 0.0676(19) 0.0656(19) -0.0077(15) 0.0186(15) 0.0094(15)
F8 0.0564(16) 0.0654(19) 0.0659(19) 0.0068(16) 0.0117(14) 0.0126(15)
F9 0.0521(16) 0.066(2) 0.072(2) -0.0086(16) -0.0082(14) 0.0111(14)
O1 0.0529(19) 0.058(2) 0.0417(18) -0.0071(15) -0.0123(15) -0.0115(15)
O1W 0.067(6) 0.054(6) 0.053(6) 0.000 0.010(5) 0.000
O2 0.0511(18) 0.0499(19) 0.054(2) -0.0086(16) 0.0040(15) -0.0049(15)
O2W 0.055(5) 0.095(9) 0.045(5) -0.014(5) -0.016(4) -0.018(6)
O3 0.0486(17) 0.0515(19) 0.0453(18) -0.0053(15) -0.0186(14) -0.0021(15)
O4 0.058(2) 0.056(2) 0.055(2) 0.0031(17) 0.0150(17) 0.0058(17)
O5 0.055(2) 0.088(3) 0.052(2) -0.002(2) -0.0046(17) 0.007(2)
O6 0.0481(18) 0.052(2) 0.072(2) 0.0126(18) -0.0178(16) -0.0010(16)
C1 0.049(3) 0.054(3) 0.044(3) -0.009(2) -0.010(2) -0.005(2)
C2 0.059(3) 0.054(3) 0.054(3) -0.009(2) 0.015(2) -0.014(2)
C3 0.064(3) 0.061(3) 0.042(3) -0.008(2) 0.005(2) -0.006(3)
C4 0.047(3) 0.069(3) 0.052(3) -0.010(3) -0.007(2) 0.005(2)
C5 0.056(3) 0.057(3) 0.059(3) -0.009(3) -0.002(2) -0.010(2)
C6 0.051(3) 0.057(3) 0.057(3) -0.014(2) 0.012(2) -0.010(2)
C7 0.050(3) 0.057(3) 0.054(3) -0.007(2) 0.017(2) -0.004(2)
C8 0.059(3) 0.051(3) 0.048(3) -0.009(2) 0.012(2) -0.010(2)
C9 0.057(3) 0.054(3) 0.052(3) 0.000(2) 0.012(2) -0.004(2)
C10 0.067(3) 0.055(3) 0.051(3) -0.010(2) 0.016(2) -0.006(2)
C11 0.066(3) 0.050(3) 0.051(3) -0.007(2) -0.017(2) 0.009(2)
C12 0.066(3) 0.056(3) 0.043(3) -0.007(2) -0.007(2) -0.002(2)
C13 0.054(3) 0.043(3) 0.045(3) -0.008(2) -0.008(2) -0.002(2)
C14 0.052(3) 0.046(2) 0.049(3) -0.009(2) -0.006(2) -0.003(2)
C15 0.050(2) 0.048(3) 0.046(3) -0.006(2) -0.010(2) -0.008(2)
C16 0.053(3) 0.065(3) 0.044(3) 0.013(2) 0.010(2) 0.012(2)
C17 0.054(3) 0.065(3) 0.053(3) 0.014(3) -0.009(2) -0.010(2)
C18 0.053(3) 0.071(4) 0.054(3) -0.007(3) 0.016(2) -0.012(3)
C19 0.063(3) 0.068(4) 0.054(3) 0.006(3) -0.008(2) -0.016(3)
C20 0.064(3) 0.078(4) 0.051(3) -0.003(3) 0.014(3) 0.010(3)
C21 0.053(3) 0.081(4) 0.064(4) 0.007(3) 0.022(3) 0.005(3)
C22 0.058(3) 0.085(5) 0.065(4) 0.004(3) 0.025(3) 0.008(3)
C23 0.066(3) 0.087(4) 0.054(3) 0.000(3) 0.019(3) 0.025(3)
C24 0.068(3) 0.063(3) 0.057(3) -0.001(3) 0.022(3) -0.005(3)
C25 0.058(3) 0.051(3) 0.067(3) 0.006(3) 0.013(3) 0.010(2)
C26 0.070(3) 0.043(3) 0.065(3) 0.008(2) 0.021(3) 0.000(2)
C27 0.051(4) 0.057(5) 0.110(7) 0.000 0.033(4) 0.000

loop_
_atom_type_symbol
_atom_type_description
_atom_type_scat_dispersion_real
_atom_type_scat_dispersion_imag
_atom_type_scat_source
C C 0.0033 0.0016 'International Tables Vol C Tables 4.2.6.8 and 6.1.1.4'
H H 0.0000 0.0000 'International Tables Vol C Tables 4.2.6.8 and 6.1.1.4'
O O 0.0106 0.0060 'International Tables Vol C Tables 4.2.6.8 and 6.1.1.4'
F F 0.0171 0.0103 'International Tables Vol C Tables 4.2.6.8 and 6.1.1.4'
P P 0.1023 0.0942 'International Tables Vol C Tables 4.2.6.8 and 6.1.1.4'
Gd Gd -0.1653 3.9035 'International Tables Vol C Tables 4.2.6.8 and 6.1.1.4'

loop_
_geom_angle_atom_site_label_1
_geom_angle_atom_site_label_2
_geom_angle_atom_site_label_3
_geom_angle
_geom_angle_site_symmetry_1
_geom_angle_site_symmetry_3
O5 Gd1 O5 135.7(2) . 2_656
O5 Gd1 O3 80.18(13) . 2_656
O5 Gd1 O3 114.07(13) 2_656 2_656
O5 Gd1 O3 114.08(13) . .
O5 Gd1 O3 80.18(13) 2_656 .
O3 Gd1 O3 143.30(18) 2_656 .
O5 Gd1 O6 76.00(15) . 2_656
O5 Gd1 O6 70.66(15) 2_656 2_656
O3 Gd1 O6 70.95(12) 2_656 2_656
O3 Gd1 O6 143.61(12) . 2_656
O5 Gd1 O6 70.66(15) . .
O5 Gd1 O6 76.00(15) 2_656 .
O3 Gd1 O6 143.61(12) 2_656 .
O3 Gd1 O6 70.95(12) . .
O6 Gd1 O6 81.04(18) 2_656 .
O5 Gd1 O4 139.07(15) . 2_656
O5 Gd1 O4 83.02(15) 2_656 2_656
O3 Gd1 O4 69.40(13) 2_656 2_656
O3 Gd1 O4 79.78(13) . 2_656
O6 Gd1 O4 116.52(13) 2_656 2_656
O6 Gd1 O4 146.30(13) . 2_656
O5 Gd1 O4 83.02(15) . .
O5 Gd1 O4 139.07(15) 2_656 .
O3 Gd1 O4 79.78(13) 2_656 .
O3 Gd1 O4 69.40(13) . .
O6 Gd1 O4 146.30(13) 2_656 .
O6 Gd1 O4 116.52(13) . .
O4 Gd1 O4 65.54(17) 2_656 .
O3 P1 O1 114.2(2) . .
O3 P1 O2 112.2(2) . .
O1 P1 O2 103.9(2) . .
O3 P1 C15 114.4(2) . .
O1 P1 C15 102.3(2) . .
O2 P1 C15 108.8(2) . .
C16 O1 P1 124.8(3) . .
H1WD O1W H1WC 109.5 . .
C18 O2 P1 123.2(3) . .
H2WD O2W H2WC 109.5 . .
P1 O3 Gd1 149.8(2) . .
C21 O4 Gd1 126.5(4) . .
C23 O5 Gd1 124.7(4) . .
C26 O6 Gd1 128.0(4) . .
C2 C1 C6 119.7(5) . .
C2 C1 C14 123.7(5) . .
C6 C1 C14 116.6(5) . .
C3 C2 C1 119.9(5) . .
C3 C2 H2 120.0 . .
C1 C2 H2 120.0 . .
C4 C3 C2 120.4(5) . .
C4 C3 H3 119.8 . .
C2 C3 H3 119.8 . .
C5 C4 C3 120.2(5) . .
C5 C4 H4 119.9 . .
C3 C4 H4 119.9 . .
C4 C5 C6 120.8(5) . .
C4 C5 H5 119.6 . .
C6 C5 H5 119.6 . .
C7 C6 C5 118.6(5) . .
C7 C6 C1 122.5(5) . .
C5 C6 C1 118.9(5) . .
C6 C7 C8 120.6(5) . .
C6 C7 H7 119.7 . .
C8 C7 H7 119.7 . .
C9 C8 C13 120.7(5) . .
C9 C8 C7 119.2(5) . .
C13 C8 C7 120.1(5) . .
C8 C9 C10 119.3(5) . .
C8 C9 H9 120.4 . .
C10 C9 H9 120.4 . .
C11 C10 C9 119.6(5) . .
C11 C10 H10 120.2 . .
C9 C10 H10 120.2 . .
C10 C11 C12 121.0(5) . .
C10 C11 H11 119.5 . .
C12 C11 H11 119.5 . .
C11 C12 C13 119.9(5) . .
C11 C12 H12 120.1 . .
C13 C12 H12 120.1 . .
C12 C13 C8 119.5(5) . .
C12 C13 C14 120.0(5) . .
C8 C13 C14 120.4(4) . .
C13 C14 C1 119.8(5) . .
C13 C14 C15 123.3(4) . .
C1 C14 C15 116.9(4) . .
C14 C15 P1 116.7(4) . .
C14 C15 H15A 108.1 . .
P1 C15 H15A 108.1 . .
C14 C15 H15B 108.1 . .
P1 C15 H15B 108.1 . .
H15A C15 H15B 107.3 . .
O1 C16 C17 112.4(4) . .
O1 C16 H16A 109.1 . .
C17 C16 H16A 109.1 . .
O1 C16 H16B 109.1 . .
C17 C16 H16B 109.1 . .
H16A C16 H16B 107.9 . .
C16 C17 H17A 108.8 . .
C16 C17 H17B 109.9 . .
H17A C17 H17B 109.5 . .
C16 C17 H17C 109.7 . .
H17A C17 H17C 109.5 . .
H17B C17 H17C 109.5 . .
O2 C18 C19 114.8(4) . .
O2 C18 H18A 108.6 . .
C19 C18 H18A 108.6 . .
O2 C18 H18B 108.6 . .
C19 C18 H18B 108.6 . .
H18A C18 H18B 107.5 . .
C18 C19 H19D 109.5 . .
C18 C19 H19E 109.5 . .
H19D C19 H19E 109.5 . .
C18 C19 H19F 109.5 . .
H19D C19 H19F 109.5 . .
H19E C19 H19F 109.5 . .
F1 C20 F3 113.3(4) . .
F1 C20 F2 112.2(5) . .
F3 C20 F2 102.1(5) . .
F1 C20 C21 101.5(5) . .
F3 C20 C21 115.1(5) . .
F2 C20 C21 113.0(5) . .
O4 C21 C22 124.4(6) . .
O4 C21 C20 112.5(5) . .
C22 C21 C20 121.9(6) . .
C21 C22 C23 128.9(6) . .
C21 C22 H22 115.6 . .
C23 C22 H22 115.6 . .
O5 C23 C22 126.0(6) . .
O5 C23 C24 113.6(6) . .
C22 C23 C24 120.3(6) . .
F4 C24 F5 119.5(5) . .
F4 C24 F6 108.2(4) . .
F5 C24 F6 103.7(5) . .
F4 C24 C23 109.7(5) . .
F5 C24 C23 109.4(4) . .
F6 C24 C23 105.4(5) . .
F9 C25 F7 107.3(4) . .
F9 C25 F8 115.1(5) . .
F7 C25 F8 106.1(4) . .
F9 C25 C26 112.4(4) . .
F7 C25 C26 110.1(5) . .
F8 C25 C26 105.7(4) . .
O6 C26 C27 127.3(6) . .
O6 C26 C25 110.8(5) . .
C27 C26 C25 121.1(5) . .
C26 C27 C26 127.6(8) 2_656 .
C26 C27 H27 116.2 2_656 .
C26 C27 H27 116.2 . .

loop_
_geom_bond_atom_site_label_1
_geom_bond_atom_site_label_2
_geom_bond_distance
_geom_bond_site_symmetry_2
Gd1 O5 2.241(4) .
Gd1 O5 2.241(4) 2_656
Gd1 O3 2.286(3) 2_656
Gd1 O3 2.286(3) .
Gd1 O6 2.310(4) 2_656
Gd1 O6 2.310(4) .
Gd1 O4 2.333(4) 2_656
Gd1 O4 2.334(4) .
P1 O3 1.500(4) .
P1 O1 1.554(3) .
P1 O2 1.559(4) .
P1 C15 1.774(5) .
F1 C20 1.292(6) .
F2 C20 1.328(7) .
F3 C20 1.293(7) .
F4 C24 1.309(7) .
F5 C24 1.317(7) .
F6 C24 1.365(6) .
F7 C25 1.329(6) .
F8 C25 1.337(6) .
F9 C25 1.304(6) .
O1 C16 1.490(6) .
O1W H1WD 0.8500 .
O1W H1WC 0.8499 .
O2 C18 1.470(6) .
O2W H2WD 0.8500 .
O2W H2WC 0.8500 .
O4 C21 1.239(7) .
O5 C23 1.257(8) .
O6 C26 1.232(6) .
C1 C2 1.399(7) .
C1 C6 1.416(7) .
C1 C14 1.455(7) .
C2 C3 1.389(7) .
C2 H2 0.9300 .
C3 C4 1.387(7) .
C3 H3 0.9300 .
C4 C5 1.382(8) .
C4 H4 0.9300 .
C5 C6 1.397(7) .
C5 H5 0.9300 .
C6 C7 1.370(7) .
C7 C8 1.397(8) .
C7 H7 0.9300 .
C8 C9 1.378(7) .
C8 C13 1.391(7) .
C9 C10 1.411(8) .
C9 H9 0.9300 .
C10 C11 1.374(8) .
C10 H10 0.9300 .
C11 C12 1.377(7) .
C11 H11 0.9300 .
C12 C13 1.391(7) .
C12 H12 0.9300 .
C13 C14 1.411(7) .
C14 C15 1.489(7) .
C15 H15A 0.9700 .
C15 H15B 0.9700 .
C16 C17 1.513(8) .
C16 H16A 0.9700 .
C16 H16B 0.9700 .
C17 H17A 0.9599 .
C17 H17B 0.9600 .
C17 H17C 0.9601 .
C18 C19 1.564(8) .
C18 H18A 0.9700 .
C18 H18B 0.9700 .
C19 H19D 0.9600 .
C19 H19E 0.9600 .
C19 H19F 0.9600 .
C20 C21 1.513(9) .
C21 C22 1.435(9) .
C22 C23 1.452(8) .
C22 H22 0.9300 .
C23 C24 1.489(9) .
C25 C26 1.521(7) .
C26 C27 1.404(7) .
C27 C26 1.404(7) 2_656
C27 H27 0.9300 .

loop_
_geom_torsion_atom_site_label_1
_geom_torsion_atom_site_label_2
_geom_torsion_atom_site_label_3
_geom_torsion_atom_site_label_4
_geom_torsion
_geom_torsion_site_symmetry_1
_geom_torsion_site_symmetry_4
O3 P1 O1 C16 -43.5(4) . .
O2 P1 O1 C16 79.1(4) . .
C15 P1 O1 C16 -167.7(4) . .
O3 P1 O2 C18 29.6(4) . .
O1 P1 O2 C18 -94.4(4) . .
C15 P1 O2 C18 157.2(4) . .
O1 P1 O3 Gd1 -113.6(4) . .
O2 P1 O3 Gd1 128.4(4) . .
C15 P1 O3 Gd1 3.8(5) . .
O5 Gd1 O3 P1 -10.9(5) . .
O5 Gd1 O3 P1 125.0(5) 2_656 .
O3 Gd1 O3 P1 -117.6(4) 2_656 .
O6 Gd1 O3 P1 88.3(5) 2_656 .
O6 Gd1 O3 P1 46.6(4) . .
O4 Gd1 O3 P1 -150.4(4) 2_656 .
O4 Gd1 O3 P1 -82.8(4) . .
O5 Gd1 O4 C21 19.6(4) . .
O5 Gd1 O4 C21 -176.8(4) 2_656 .
O3 Gd1 O4 C21 -61.7(4) 2_656 .
O3 Gd1 O4 C21 138.6(4) . .
O6 Gd1 O4 C21 -31.9(5) 2_656 .
O6 Gd1 O4 C21 83.8(4) . .
O4 Gd1 O4 C21 -133.6(5) 2_656 .
O5 Gd1 O5 C23 169.0(5) 2_656 .
O3 Gd1 O5 C23 54.4(4) 2_656 .
O3 Gd1 O5 C23 -90.0(4) . .
O6 Gd1 O5 C23 127.1(4) 2_656 .
O6 Gd1 O5 C23 -147.7(5) . .
O4 Gd1 O5 C23 12.6(5) 2_656 .
O4 Gd1 O5 C23 -26.3(4) . .
O5 Gd1 O6 C26 -82.1(5) . .
O5 Gd1 O6 C26 68.2(5) 2_656 .
O3 Gd1 O6 C26 -43.5(6) 2_656 .
O3 Gd1 O6 C26 152.5(5) . .
O6 Gd1 O6 C26 -3.9(4) 2_656 .
O4 Gd1 O6 C26 121.4(4) 2_656 .
O4 Gd1 O6 C26 -153.5(5) . .
C6 C1 C2 C3 -0.2(8) . .
C14 C1 C2 C3 -179.5(5) . .
C1 C2 C3 C4 -0.8(8) . .
C2 C3 C4 C5 0.6(8) . .
C3 C4 C5 C6 0.6(9) . .
C4 C5 C6 C7 -179.7(5) . .
C4 C5 C6 C1 -1.6(9) . .
C2 C1 C6 C7 179.4(6) . .
C14 C1 C6 C7 -1.2(8) . .
C2 C1 C6 C5 1.4(8) . .
C14 C1 C6 C5 -179.3(5) . .
C5 C6 C7 C8 178.4(5) . .
C1 C6 C7 C8 0.4(9) . .
C6 C7 C8 C9 -179.4(5) . .
C6 C7 C8 C13 0.6(9) . .
C13 C8 C9 C10 0.7(8) . .
C7 C8 C9 C10 -179.3(5) . .
C8 C9 C10 C11 -0.9(8) . .
C9 C10 C11 C12 1.1(8) . .
C10 C11 C12 C13 -1.0(8) . .
C11 C12 C13 C8 0.7(8) . .
C11 C12 C13 C14 -179.3(5) . .
C9 C8 C13 C12 -0.5(8) . .
C7 C8 C13 C12 179.4(5) . .
C9 C8 C13 C14 179.4(5) . .
C7 C8 C13 C14 -0.6(8) . .
C12 C13 C14 C1 179.7(5) . .
C8 C13 C14 C1 -0.3(8) . .
C12 C13 C14 C15 -2.8(8) . .
C8 C13 C14 C15 177.2(5) . .
C2 C1 C14 C13 -179.5(5) . .
C6 C1 C14 C13 1.2(8) . .
C2 C1 C14 C15 2.9(8) . .
C6 C1 C14 C15 -176.5(5) . .
C13 C14 C15 P1 -87.0(6) . .
C1 C14 C15 P1 90.6(5) . .
O3 P1 C15 C14 167.4(3) . .
O1 P1 C15 C14 -68.6(4) . .
O2 P1 C15 C14 41.0(4) . .
P1 O1 C16 C17 155.8(4) . .
P1 O2 C18 C19 -172.9(4) . .
Gd1 O4 C21 C22 -12.4(8) . .
Gd1 O4 C21 C20 155.3(4) . .
F1 C20 C21 O4 97.7(5) . .
F3 C20 C21 O4 -139.5(5) . .
F2 C20 C21 O4 -22.7(7) . .
F1 C20 C21 C22 -94.3(6) . .
F3 C20 C21 C22 28.5(7) . .
F2 C20 C21 C22 145.3(5) . .
O4 C21 C22 C23 2.0(10) . .
C20 C21 C22 C23 -164.6(6) . .
Gd1 O5 C23 C22 27.7(8) . .
Gd1 O5 C23 C24 -156.7(4) . .
C21 C22 C23 O5 -10.5(10) . .
C21 C22 C23 C24 174.1(6) . .
O5 C23 C24 F4 169.6(5) . .
C22 C23 C24 F4 -14.5(8) . .
O5 C23 C24 F5 36.7(7) . .
C22 C23 C24 F5 -147.4(5) . .
O5 C23 C24 F6 -74.1(6) . .
C22 C23 C24 F6 101.8(6) . .
Gd1 O6 C26 C27 8.2(8) . .
Gd1 O6 C26 C25 178.0(3) . .
F9 C25 C26 O6 175.5(5) . .
F7 C25 C26 O6 -64.9(6) . .
F8 C25 C26 O6 49.2(6) . .
F9 C25 C26 C27 -14.0(7) . .
F7 C25 C26 C27 105.6(5) . .
F8 C25 C26 C27 -140.3(4) . .
O6 C26 C27 C26 -4.6(5) . 2_656
C25 C26 C27 C26 -173.5(6) . 2_656
